data_7032925
loop_
_publ_author_name
'Lagaditis, Paraskevi O.'
'Sues, Peter E.'
'Lough, Alan J.'
'Morris, Robert H.'

_publ_section_title
;
 Exploring the decomposition pathways of iron asymmetric transfer
 hydrogenation catalysts.
;
_journal_issue 27
_journal_name_full 'Dalton transactions (Cambridge, England : 2003)'
_journal_page_first 12119
_journal_page_last 12127
_journal_paper_doi 10.1039/c4dt02799j
_journal_volume 44
_journal_year 2015
_chemical_formula_moiety 'C15 H35 Fe N2 O P2, C24 H20 B'
_chemical_formula_sum 'C39 H55 B Fe N2 O P2'
_chemical_formula_weight 696.45
_chemical_name_systematic
; 
 ? 
;
_space_group_IT_number 2
_symmetry_cell_setting triclinic
_symmetry_space_group_name_Hall '-P 1'
_symmetry_space_group_name_H-M 'P -1'
_atom_sites_solution_hydrogens geom
_atom_sites_solution_primary direct
_atom_sites_solution_secondary difmap
_audit_creation_method SHELXL-97
_cell_angle_alpha 106.437(2)
_cell_angle_beta 101.679(2)
_cell_angle_gamma 92.517(2)
_cell_formula_units_Z 2
_cell_length_a 10.3749(4)
_cell_length_b 11.5650(4)
_cell_length_c 16.1355(7)
_cell_measurement_reflns_used 9878
_cell_measurement_temperature 150(2)
_cell_measurement_theta_max 26.91
_cell_measurement_theta_min 2.58
_cell_volume 1807.88(12)
_computing_cell_refinement 'Bruker APEX2'
_computing_data_collection 'Bruker APEX2'
_computing_data_reduction 'Bruker SAINT'
_computing_molecular_graphics 'Bruker SHELXTL'
_computing_publication_material 'Bruker SHELXTL'
_computing_structure_refinement 'SHELXL-97 (Sheldrick, 2008)'
_computing_structure_solution 'SHELXS-97 (Sheldrick, 2008)'
_diffrn_ambient_temperature 150(1)
_diffrn_measured_fraction_theta_full 0.991
_diffrn_measured_fraction_theta_max 0.991
_diffrn_measurement_device_type 'BRUKER Kappa APEXII'
_diffrn_measurement_method '\f and \w scans'
_diffrn_radiation_monochromator graphite
_diffrn_radiation_source 'fine-focus sealed tube'
_diffrn_radiation_type MoK\a
_diffrn_radiation_wavelength 0.71073
_diffrn_reflns_av_R_equivalents 0.0361
_diffrn_reflns_av_sigmaI/netI 0.0420
_diffrn_reflns_limit_h_max 13
_diffrn_reflns_limit_h_min -13
_diffrn_reflns_limit_k_max 14
_diffrn_reflns_limit_k_min -13
_diffrn_reflns_limit_l_max 20
_diffrn_reflns_limit_l_min -20
_diffrn_reflns_number 26212
_diffrn_reflns_theta_full 26.99
_diffrn_reflns_theta_max 26.99
_diffrn_reflns_theta_min 1.85
_diffrn_standards_number 0
_exptl_absorpt_coefficient_mu 0.539
_exptl_absorpt_correction_T_max 0.7455
_exptl_absorpt_correction_T_min 0.6610
_exptl_absorpt_correction_type multi-scan
_exptl_absorpt_process_details 'SADABS (Sheldrick, 1996)'
_exptl_crystal_colour red
_exptl_crystal_density_diffrn 1.279
_exptl_crystal_density_method 'not measured'
_exptl_crystal_description block
_exptl_crystal_F_000 744
_exptl_crystal_size_max 0.25
_exptl_crystal_size_mid 0.25
_exptl_crystal_size_min 0.20
_refine_diff_density_max 0.827
_refine_diff_density_min -0.502
_refine_diff_density_rms 0.076
_refine_ls_extinction_method none
_refine_ls_goodness_of_fit_ref 1.047
_refine_ls_hydrogen_treatment mixed
_refine_ls_matrix_type full
_refine_ls_number_parameters 423
_refine_ls_number_reflns 7820
_refine_ls_number_restraints 0
_refine_ls_restrained_S_all 1.047
_refine_ls_R_factor_all 0.0654
_refine_ls_R_factor_gt 0.0461
_refine_ls_shift/su_max 0.001
_refine_ls_shift/su_mean 0.000
_refine_ls_structure_factor_coef Fsqd
_refine_ls_weighting_details 'calc w=1/[\s^2^(Fo^2^)+(0.0677P)^2^+1.0378P] where P=(Fo^2^+2Fc^2^)/3'
_refine_ls_weighting_scheme calc
_refine_ls_wR_factor_gt 0.1170
_refine_ls_wR_factor_ref 0.1298
_reflns_number_gt 6054
_reflns_number_total 7820
_reflns_threshold_expression I>2\s(I)
_cod_data_source_file c4dt02799j2.cif
_cod_data_source_block 6
_cod_depositor_comments
;
The following automatic conversions were performed:

'_symmetry_cell_setting' value 'Triclinic' changed to 'triclinic'
according to
/usr/data/users/saulius/crontab/automatic-downloads/rss-feeds/RSC/lib/dictionaries/cif_core.dic
dictionary named 'cif_core.dic' version 2.4.2 from 2011-04-26.

Automatic conversion script
Id: cif_fix_values 2827 2014-09-09 07:05:25Z andrius 

 Adding full bibliography for 7032923--7032925.cif.
;
_cod_database_code 7032925

loop_
_symmetry_equiv_pos_as_xyz
'x, y, z'
'-x, -y, -z'

loop_
_atom_site_label
_atom_site_type_symbol
_atom_site_fract_x
_atom_site_fract_y
_atom_site_fract_z
_atom_site_U_iso_or_equiv
_atom_site_adp_type
_atom_site_occupancy
_atom_site_symmetry_multiplicity
_atom_site_calc_flag
_atom_site_refinement_flags
Fe1 Fe 0.65454(3) 0.50179(3) 0.64225(2) 0.02371(11) Uani 1 1 d .
H1FE H 0.583(3) 0.408(3) 0.538(2) 0.064(10) Uiso 1 1 d .
P1 P 0.81369(6) 0.39016(6) 0.62212(4) 0.02306(15) Uani 1 1 d .
P2 P 0.72488(6) 0.63595(6) 0.77890(4) 0.02587(16) Uani 1 1 d .
O1 O 0.74589(19) 0.65929(19) 0.55084(14) 0.0424(5) Uani 1 1 d .
N1 N 0.5768(2) 0.36641(19) 0.68139(15) 0.0296(5) Uani 1 1 d .
H1C H 0.6039 0.3883 0.7428 0.036 Uiso 1 1 calc R
N2 N 0.4772(2) 0.5673(2) 0.64803(15) 0.0320(5) Uani 1 1 d .
H2C H 0.4317 0.5559 0.5899 0.038 Uiso 1 1 calc R
C1 C 0.4306(2) 0.3641(3) 0.6603(2) 0.0359(6) Uani 1 1 d .
H1A H 0.3910 0.3178 0.6936 0.043 Uiso 1 1 calc R
H1B H 0.3946 0.3249 0.5961 0.043 Uiso 1 1 calc R
C2 C 0.3990(3) 0.4925(3) 0.6860(2) 0.0406(7) Uani 1 1 d .
H2A H 0.3033 0.4953 0.6639 0.049 Uiso 1 1 calc R
H2B H 0.4199 0.5260 0.7514 0.049 Uiso 1 1 calc R
C3 C 0.6221(3) 0.2466(2) 0.64650(19) 0.0325(6) Uani 1 1 d .
H3A H 0.5808 0.2120 0.5826 0.039 Uiso 1 1 calc R
H3B H 0.5954 0.1904 0.6778 0.039 Uiso 1 1 calc R
C4 C 0.7718(2) 0.2611(2) 0.66013(19) 0.0299(6) Uani 1 1 d .
H4A H 0.8024 0.1866 0.6254 0.036 Uiso 1 1 calc R
H4B H 0.8144 0.2767 0.7235 0.036 Uiso 1 1 calc R
C5 C 0.4891(3) 0.6990(3) 0.6943(2) 0.0380(7) Uani 1 1 d .
H5A H 0.4009 0.7231 0.7021 0.046 Uiso 1 1 calc R
H5B H 0.5209 0.7446 0.6575 0.046 Uiso 1 1 calc R
C6 C 0.5856(3) 0.7318(3) 0.7854(2) 0.0377(6) Uani 1 1 d .
H6A H 0.5386 0.7185 0.8301 0.045 Uiso 1 1 calc R
H6B H 0.6204 0.8185 0.8039 0.045 Uiso 1 1 calc R
C7 C 0.7389(3) 0.5921(3) 0.88159(18) 0.0337(6) Uani 1 1 d .
H7A H 0.7448 0.6663 0.9319 0.040 Uiso 1 1 calc R
H7B H 0.6571 0.5409 0.8766 0.040 Uiso 1 1 calc R
C8 C 0.8575(3) 0.5234(3) 0.9027(2) 0.0457(7) Uani 1 1 d .
H8A H 0.8561 0.5015 0.9569 0.069 Uiso 1 1 calc R
H8B H 0.9396 0.5750 0.9113 0.069 Uiso 1 1 calc R
H8C H 0.8530 0.4496 0.8534 0.069 Uiso 1 1 calc R
C9 C 0.8742(3) 0.7404(2) 0.80302(18) 0.0304(6) Uani 1 1 d .
H9A H 0.9498 0.6916 0.7975 0.036 Uiso 1 1 calc R
H9B H 0.8648 0.7819 0.7566 0.036 Uiso 1 1 calc R
C10 C 0.9101(3) 0.8375(3) 0.8933(2) 0.0409(7) Uani 1 1 d .
H10A H 0.9894 0.8895 0.8968 0.061 Uiso 1 1 calc R
H10B H 0.9273 0.7985 0.9405 0.061 Uiso 1 1 calc R
H10C H 0.8364 0.8869 0.9006 0.061 Uiso 1 1 calc R
C11 C 0.8182(2) 0.3237(2) 0.50529(17) 0.0285(5) Uani 1 1 d .
H11A H 0.7328 0.2739 0.4743 0.034 Uiso 1 1 calc R
H11B H 0.8247 0.3907 0.4788 0.034 Uiso 1 1 calc R
C12 C 0.9294(3) 0.2454(2) 0.48644(19) 0.0357(6) Uani 1 1 d .
H12A H 0.9169 0.2088 0.4223 0.054 Uiso 1 1 calc R
H12B H 0.9280 0.1812 0.5151 0.054 Uiso 1 1 calc R
H12C H 1.0147 0.2957 0.5098 0.054 Uiso 1 1 calc R
C13 C 0.9868(2) 0.4452(2) 0.67736(18) 0.0283(5) Uani 1 1 d .
H13A H 0.9943 0.4791 0.7420 0.034 Uiso 1 1 calc R
H13B H 1.0416 0.3768 0.6675 0.034 Uiso 1 1 calc R
C14 C 1.0377(2) 0.5429(3) 0.64136(19) 0.0343(6) Uani 1 1 d .
H14A H 1.1243 0.5814 0.6785 0.051 Uiso 1 1 calc R
H14B H 0.9752 0.6041 0.6422 0.051 Uiso 1 1 calc R
H14C H 1.0463 0.5057 0.5804 0.051 Uiso 1 1 calc R
C15 C 0.7092(2) 0.5985(2) 0.58982(17) 0.0280(5) Uani 1 1 d .
C21 C 0.7703(2) -0.0450(2) 0.30700(15) 0.0196(5) Uani 1 1 d .
C22 C 0.8315(2) -0.0896(2) 0.37623(16) 0.0237(5) Uani 1 1 d .
H22A H 0.9075 -0.1313 0.3700 0.028 Uiso 1 1 calc R
C23 C 0.7855(2) -0.0750(2) 0.45326(16) 0.0275(5) Uani 1 1 d .
H23A H 0.8303 -0.1059 0.4985 0.033 Uiso 1 1 calc R
C24 C 0.6744(2) -0.0153(2) 0.46408(17) 0.0274(5) Uani 1 1 d .
H24A H 0.6425 -0.0050 0.5166 0.033 Uiso 1 1 calc R
C25 C 0.6107(2) 0.0289(2) 0.39743(17) 0.0268(5) Uani 1 1 d .
H25A H 0.5339 0.0692 0.4038 0.032 Uiso 1 1 calc R
C26 C 0.6588(2) 0.0145(2) 0.32051(16) 0.0227(5) Uani 1 1 d .
H26A H 0.6138 0.0465 0.2759 0.027 Uiso 1 1 calc R
C31 C 0.7405(2) -0.2199(2) 0.16464(15) 0.0223(5) Uani 1 1 d .
C32 C 0.6019(2) -0.2410(2) 0.13754(17) 0.0273(5) Uani 1 1 d .
H32A H 0.5523 -0.1735 0.1402 0.033 Uiso 1 1 calc R
C33 C 0.5346(3) -0.3566(2) 0.10712(18) 0.0328(6) Uani 1 1 d .
H33A H 0.4407 -0.3667 0.0892 0.039 Uiso 1 1 calc R
C34 C 0.6035(3) -0.4573(2) 0.10280(18) 0.0338(6) Uani 1 1 d .
H34A H 0.5578 -0.5366 0.0819 0.041 Uiso 1 1 calc R
C35 C 0.7400(3) -0.4401(2) 0.12945(17) 0.0312(6) Uani 1 1 d .
H35A H 0.7887 -0.5082 0.1269 0.037 Uiso 1 1 calc R
C36 C 0.8062(2) -0.3239(2) 0.15988(17) 0.0270(5) Uani 1 1 d .
H36A H 0.9000 -0.3146 0.1782 0.032 Uiso 1 1 calc R
C41 C 0.9749(2) -0.0722(2) 0.22065(16) 0.0218(5) Uani 1 1 d .
C42 C 1.0296(3) -0.1346(2) 0.15000(17) 0.0298(6) Uani 1 1 d .
H42A H 0.9720 -0.1871 0.0982 0.036 Uiso 1 1 calc R
C43 C 1.1646(3) -0.1229(3) 0.1528(2) 0.0372(7) Uani 1 1 d .
H43A H 1.1975 -0.1681 0.1040 0.045 Uiso 1 1 calc R
C44 C 1.2510(2) -0.0454(3) 0.2266(2) 0.0344(6) Uani 1 1 d .
H44A H 1.3432 -0.0368 0.2286 0.041 Uiso 1 1 calc R
C45 C 1.2018(2) 0.0195(2) 0.29740(19) 0.0304(6) Uani 1 1 d .
H45A H 1.2598 0.0737 0.3482 0.037 Uiso 1 1 calc R
C46 C 1.0661(2) 0.0047(2) 0.29373(17) 0.0244(5) Uani 1 1 d .
H46A H 1.0342 0.0491 0.3433 0.029 Uiso 1 1 calc R
C51 C 0.7617(2) 0.0123(2) 0.15415(15) 0.0202(5) Uani 1 1 d .
C52 C 0.7006(2) -0.0253(2) 0.06391(17) 0.0277(5) Uani 1 1 d .
H52A H 0.6840 -0.1098 0.0339 0.033 Uiso 1 1 calc R
C53 C 0.6631(3) 0.0555(3) 0.01620(18) 0.0332(6) Uani 1 1 d .
H53A H 0.6222 0.0258 -0.0451 0.040 Uiso 1 1 calc R
C54 C 0.6853(3) 0.1788(2) 0.05787(18) 0.0325(6) Uani 1 1 d .
H54A H 0.6587 0.2345 0.0259 0.039 Uiso 1 1 calc R
C55 C 0.7467(3) 0.2198(2) 0.14630(18) 0.0310(6) Uani 1 1 d .
H55A H 0.7635 0.3045 0.1755 0.037 Uiso 1 1 calc R
C56 C 0.7846(2) 0.1380(2) 0.19353(17) 0.0265(5) Uani 1 1 d .
H56A H 0.8273 0.1687 0.2545 0.032 Uiso 1 1 calc R
B1 B 0.8139(2) -0.0806(2) 0.21123(17) 0.0197(5) Uani 1 1 d .

loop_
_atom_site_aniso_label
_atom_site_aniso_U_11
_atom_site_aniso_U_22
_atom_site_aniso_U_33
_atom_site_aniso_U_23
_atom_site_aniso_U_13
_atom_site_aniso_U_12
Fe1 0.02214(18) 0.0247(2) 0.0302(2) 0.01484(16) 0.00857(14) 0.00701(13)
P1 0.0230(3) 0.0209(3) 0.0283(3) 0.0111(3) 0.0065(2) 0.0055(2)
P2 0.0288(3) 0.0245(3) 0.0304(4) 0.0129(3) 0.0128(3) 0.0076(3)
O1 0.0456(11) 0.0470(12) 0.0476(13) 0.0329(11) 0.0130(10) 0.0055(9)
N1 0.0257(10) 0.0303(12) 0.0351(13) 0.0125(10) 0.0076(9) 0.0036(9)
N2 0.0261(10) 0.0443(14) 0.0348(13) 0.0219(11) 0.0110(9) 0.0145(9)
C1 0.0244(12) 0.0426(16) 0.0440(17) 0.0180(13) 0.0092(12) -0.0021(11)
C2 0.0250(12) 0.0544(19) 0.0521(19) 0.0241(15) 0.0179(13) 0.0103(12)
C3 0.0356(13) 0.0238(13) 0.0420(16) 0.0157(12) 0.0098(12) 0.0014(11)
C4 0.0349(13) 0.0219(13) 0.0374(15) 0.0155(11) 0.0079(11) 0.0075(10)
C5 0.0364(14) 0.0419(16) 0.0472(18) 0.0222(14) 0.0188(13) 0.0216(12)
C6 0.0377(14) 0.0357(15) 0.0461(18) 0.0143(13) 0.0184(13) 0.0152(12)
C7 0.0409(14) 0.0328(14) 0.0315(15) 0.0127(12) 0.0136(12) 0.0014(11)
C8 0.0569(18) 0.0536(19) 0.0353(17) 0.0243(15) 0.0121(14) 0.0149(15)
C9 0.0362(13) 0.0255(13) 0.0346(15) 0.0119(11) 0.0153(12) 0.0027(11)
C10 0.0515(17) 0.0317(15) 0.0394(17) 0.0051(13) 0.0186(14) -0.0014(13)
C11 0.0301(12) 0.0255(13) 0.0304(14) 0.0086(11) 0.0077(11) 0.0033(10)
C12 0.0383(14) 0.0301(14) 0.0378(16) 0.0052(12) 0.0128(12) 0.0068(11)
C13 0.0220(11) 0.0314(14) 0.0314(14) 0.0095(11) 0.0045(10) 0.0089(10)
C14 0.0262(12) 0.0371(15) 0.0401(16) 0.0112(13) 0.0095(11) 0.0004(11)
C15 0.0274(12) 0.0291(13) 0.0306(14) 0.0134(11) 0.0062(11) 0.0080(10)
C21 0.0211(10) 0.0167(11) 0.0207(12) 0.0054(9) 0.0053(9) -0.0015(8)
C22 0.0279(11) 0.0235(12) 0.0224(12) 0.0093(10) 0.0077(10) 0.0060(9)
C23 0.0360(13) 0.0266(13) 0.0218(13) 0.0101(11) 0.0065(10) 0.0035(10)
C24 0.0347(13) 0.0267(13) 0.0238(13) 0.0066(10) 0.0148(11) 0.0007(10)
C25 0.0243(11) 0.0275(13) 0.0331(14) 0.0103(11) 0.0145(10) 0.0046(10)
C26 0.0235(11) 0.0229(12) 0.0236(13) 0.0098(10) 0.0056(9) 0.0018(9)
C31 0.0307(12) 0.0224(12) 0.0169(12) 0.0098(10) 0.0062(9) 0.0035(9)
C32 0.0335(13) 0.0226(12) 0.0263(13) 0.0090(10) 0.0054(10) 0.0031(10)
C33 0.0316(13) 0.0344(15) 0.0297(15) 0.0111(12) 0.0000(11) -0.0038(11)
C34 0.0485(16) 0.0229(13) 0.0276(14) 0.0072(11) 0.0050(12) -0.0043(11)
C35 0.0458(15) 0.0215(13) 0.0293(14) 0.0102(11) 0.0104(12) 0.0080(11)
C36 0.0324(12) 0.0258(13) 0.0256(13) 0.0111(11) 0.0073(10) 0.0054(10)
C41 0.0259(11) 0.0223(12) 0.0230(12) 0.0138(10) 0.0078(9) 0.0055(9)
C42 0.0354(13) 0.0356(15) 0.0255(13) 0.0144(11) 0.0148(11) 0.0071(11)
C43 0.0412(15) 0.0428(17) 0.0426(17) 0.0219(14) 0.0278(13) 0.0137(13)
C44 0.0255(12) 0.0434(16) 0.0500(18) 0.0315(14) 0.0172(12) 0.0096(11)
C45 0.0253(12) 0.0310(14) 0.0390(16) 0.0212(12) 0.0015(11) 0.0005(10)
C46 0.0263(11) 0.0227(12) 0.0281(13) 0.0116(10) 0.0087(10) 0.0053(9)
C51 0.0196(10) 0.0241(12) 0.0226(12) 0.0119(10) 0.0101(9) 0.0053(9)
C52 0.0345(13) 0.0268(13) 0.0254(13) 0.0108(11) 0.0100(11) 0.0054(10)
C53 0.0373(14) 0.0415(16) 0.0257(14) 0.0179(12) 0.0061(11) 0.0081(12)
C54 0.0368(13) 0.0384(15) 0.0380(16) 0.0285(13) 0.0162(12) 0.0167(12)
C55 0.0423(14) 0.0214(13) 0.0360(15) 0.0139(11) 0.0153(12) 0.0084(11)
C56 0.0316(12) 0.0256(13) 0.0246(13) 0.0104(10) 0.0071(10) 0.0031(10)
B1 0.0223(12) 0.0201(13) 0.0189(13) 0.0086(11) 0.0051(10) 0.0048(10)

loop_
_atom_type_symbol
_atom_type_description
_atom_type_scat_dispersion_real
_atom_type_scat_dispersion_imag
_atom_type_scat_source
C C 0.0033 0.0016 'International Tables Vol C Tables 4.2.6.8 and 6.1.1.4'
H H 0.0000 0.0000 'International Tables Vol C Tables 4.2.6.8 and 6.1.1.4'
N N 0.0061 0.0033 'International Tables Vol C Tables 4.2.6.8 and 6.1.1.4'
O O 0.0106 0.0060 'International Tables Vol C Tables 4.2.6.8 and 6.1.1.4'
P P 0.1023 0.0942 'International Tables Vol C Tables 4.2.6.8 and 6.1.1.4'
Fe Fe 0.3463 0.8444 'International Tables Vol C Tables 4.2.6.8 and 6.1.1.4'
B B 0.0013 0.0007 'International Tables Vol C Tables 4.2.6.8 and 6.1.1.4'

loop_
_geom_angle_atom_site_label_1
_geom_angle_atom_site_label_2
_geom_angle_atom_site_label_3
_geom_angle
H1FE Fe1 C15 86.3(12)
H1FE Fe1 N2 88.4(11)
C15 Fe1 N2 96.22(10)
H1FE Fe1 N1 83.2(12)
C15 Fe1 N1 169.48(11)
N2 Fe1 N1 84.24(8)
H1FE Fe1 P1 81.3(11)
C15 Fe1 P1 92.59(8)
N2 Fe1 P1 165.99(7)
N1 Fe1 P1 85.13(6)
H1FE Fe1 P2 172.9(11)
C15 Fe1 P2 93.61(9)
N2 Fe1 P2 84.59(7)
N1 Fe1 P2 96.90(7)
P1 Fe1 P2 105.75(3)
H1FE Fe1 H1FE 0(3)
C15 Fe1 H1FE 86.3(12)
N2 Fe1 H1FE 88.4(11)
N1 Fe1 H1FE 83.2(12)
P1 Fe1 H1FE 81.3(11)
P2 Fe1 H1FE 172.9(11)
C13 P1 C4 106.13(12)
C13 P1 C11 104.05(12)
C4 P1 C11 105.09(12)
C13 P1 Fe1 122.29(9)
C4 P1 Fe1 103.84(8)
C11 P1 Fe1 114.03(8)
C9 P2 C7 102.97(13)
C9 P2 C6 105.96(13)
C7 P2 C6 101.12(13)
C9 P2 Fe1 119.67(9)
C7 P2 Fe1 122.75(10)
C6 P2 Fe1 101.66(10)
C3 N1 C1 113.0(2)
C3 N1 Fe1 114.83(16)
C1 N1 Fe1 108.05(16)
C3 N1 H1C 106.8
C1 N1 H1C 106.8
Fe1 N1 H1C 106.8
C5 N2 C2 113.4(2)
C5 N2 Fe1 113.28(16)
C2 N2 Fe1 109.05(15)
C5 N2 H2C 106.9
C2 N2 H2C 106.9
Fe1 N2 H2C 106.9
N1 C1 C2 107.5(2)
N1 C1 H1A 110.2
C2 C1 H1A 110.2
N1 C1 H1B 110.2
C2 C1 H1B 110.2
H1A C1 H1B 108.5
N2 C2 C1 110.2(2)
N2 C2 H2A 109.6
C1 C2 H2A 109.6
N2 C2 H2B 109.6
C1 C2 H2B 109.6
H2A C2 H2B 108.1
N1 C3 C4 109.1(2)
N1 C3 H3A 109.9
C4 C3 H3A 109.9
N1 C3 H3B 109.9
C4 C3 H3B 109.9
H3A C3 H3B 108.3
C3 C4 P1 106.58(16)
C3 C4 H4A 110.4
P1 C4 H4A 110.4
C3 C4 H4B 110.4
P1 C4 H4B 110.4
H4A C4 H4B 108.6
N2 C5 C6 111.4(2)
N2 C5 H5A 109.4
C6 C5 H5A 109.4
N2 C5 H5B 109.4
C6 C5 H5B 109.4
H5A C5 H5B 108.0
C5 C6 P2 109.59(19)
C5 C6 H6A 109.8
P2 C6 H6A 109.8
C5 C6 H6B 109.8
P2 C6 H6B 109.8
H6A C6 H6B 108.2
C8 C7 P2 114.7(2)
C8 C7 H7A 108.6
P2 C7 H7A 108.6
C8 C7 H7B 108.6
P2 C7 H7B 108.6
H7A C7 H7B 107.6
C7 C8 H8A 109.5
C7 C8 H8B 109.5
H8A C8 H8B 109.5
C7 C8 H8C 109.5
H8A C8 H8C 109.5
H8B C8 H8C 109.5
C10 C9 P2 117.63(18)
C10 C9 H9A 107.9
P2 C9 H9A 107.9
C10 C9 H9B 107.9
P2 C9 H9B 107.9
H9A C9 H9B 107.2
C9 C10 H10A 109.5
C9 C10 H10B 109.5
H10A C10 H10B 109.5
C9 C10 H10C 109.5
H10A C10 H10C 109.5
H10B C10 H10C 109.5
C12 C11 P1 116.74(18)
C12 C11 H11A 108.1
P1 C11 H11A 108.1
C12 C11 H11B 108.1
P1 C11 H11B 108.1
H11A C11 H11B 107.3
C11 C12 H12A 109.5
C11 C12 H12B 109.5
H12A C12 H12B 109.5
C11 C12 H12C 109.5
H12A C12 H12C 109.5
H12B C12 H12C 109.5
C14 C13 P1 110.56(17)
C14 C13 H13A 109.5
P1 C13 H13A 109.5
C14 C13 H13B 109.5
P1 C13 H13B 109.5
H13A C13 H13B 108.1
C13 C14 H14A 109.5
C13 C14 H14B 109.5
H14A C14 H14B 109.5
C13 C14 H14C 109.5
H14A C14 H14C 109.5
H14B C14 H14C 109.5
O1 C15 Fe1 176.8(2)
C26 C21 C22 115.4(2)
C26 C21 B1 122.6(2)
C22 C21 B1 121.3(2)
C23 C22 C21 122.8(2)
C23 C22 H22A 118.6
C21 C22 H22A 118.6
C24 C23 C22 120.0(2)
C24 C23 H23A 120.0
C22 C23 H23A 120.0
C25 C24 C23 119.1(2)
C25 C24 H24A 120.5
C23 C24 H24A 120.5
C24 C25 C26 120.3(2)
C24 C25 H25A 119.8
C26 C25 H25A 119.8
C21 C26 C25 122.4(2)
C21 C26 H26A 118.8
C25 C26 H26A 118.8
C36 C31 C32 115.2(2)
C36 C31 B1 123.9(2)
C32 C31 B1 120.4(2)
C33 C32 C31 122.6(2)
C33 C32 H32A 118.7
C31 C32 H32A 118.7
C34 C33 C32 120.3(2)
C34 C33 H33A 119.8
C32 C33 H33A 119.8
C35 C34 C33 118.7(2)
C35 C34 H34A 120.6
C33 C34 H34A 120.6
C34 C35 C36 120.3(2)
C34 C35 H35A 119.8
C36 C35 H35A 119.8
C35 C36 C31 122.7(2)
C35 C36 H36A 118.6
C31 C36 H36A 118.6
C46 C41 C42 115.0(2)
C46 C41 B1 123.8(2)
C42 C41 B1 120.9(2)
C43 C42 C41 122.7(3)
C43 C42 H42A 118.7
C41 C42 H42A 118.7
C44 C43 C42 120.2(3)
C44 C43 H43A 119.9
C42 C43 H43A 119.9
C45 C44 C43 119.3(2)
C45 C44 H44A 120.4
C43 C44 H44A 120.4
C44 C45 C46 119.6(2)
C44 C45 H45A 120.2
C46 C45 H45A 120.2
C45 C46 C41 123.2(2)
C45 C46 H46A 118.4
C41 C46 H46A 118.4
C52 C51 C56 115.2(2)
C52 C51 B1 124.0(2)
C56 C51 B1 120.6(2)
C53 C52 C51 122.9(2)
C53 C52 H52A 118.6
C51 C52 H52A 118.6
C54 C53 C52 120.1(3)
C54 C53 H53A 120.0
C52 C53 H53A 120.0
C55 C54 C53 118.9(2)
C55 C54 H54A 120.5
C53 C54 H54A 120.5
C54 C55 C56 120.6(2)
C54 C55 H55A 119.7
C56 C55 H55A 119.7
C55 C56 C51 122.3(2)
C55 C56 H56A 118.9
C51 C56 H56A 118.9
C41 B1 C21 113.54(19)
C41 B1 C51 105.20(17)
C21 B1 C51 111.28(18)
C41 B1 C31 112.95(19)
C21 B1 C31 101.46(17)
C51 B1 C31 112.66(19)

loop_
_geom_bond_atom_site_label_1
_geom_bond_atom_site_label_2
_geom_bond_distance
Fe1 H1FE 1.72(4)
Fe1 C15 1.721(3)
Fe1 N2 2.030(2)
Fe1 N1 2.039(2)
Fe1 P1 2.1600(7)
Fe1 P2 2.2616(8)
Fe1 H1FE 1.72(4)
P1 C13 1.831(2)
P1 C4 1.834(2)
P1 C11 1.835(3)
P2 C9 1.826(3)
P2 C7 1.846(3)
P2 C6 1.862(3)
O1 C15 1.165(3)
N1 C3 1.477(3)
N1 C1 1.482(3)
N1 H1C 0.9300
N2 C5 1.481(4)
N2 C2 1.490(3)
N2 H2C 0.9300
C1 C2 1.495(4)
C1 H1A 0.9900
C1 H1B 0.9900
C2 H2A 0.9900
C2 H2B 0.9900
C3 C4 1.519(3)
C3 H3A 0.9900
C3 H3B 0.9900
C4 H4A 0.9900
C4 H4B 0.9900
C5 C6 1.537(4)
C5 H5A 0.9900
C5 H5B 0.9900
C6 H6A 0.9900
C6 H6B 0.9900
C7 C8 1.526(4)
C7 H7A 0.9900
C7 H7B 0.9900
C8 H8A 0.9800
C8 H8B 0.9800
C8 H8C 0.9800
C9 C10 1.530(4)
C9 H9A 0.9900
C9 H9B 0.9900
C10 H10A 0.9800
C10 H10B 0.9800
C10 H10C 0.9800
C11 C12 1.523(3)
C11 H11A 0.9900
C11 H11B 0.9900
C12 H12A 0.9800
C12 H12B 0.9800
C12 H12C 0.9800
C13 C14 1.528(4)
C13 H13A 0.9900
C13 H13B 0.9900
C14 H14A 0.9800
C14 H14B 0.9800
C14 H14C 0.9800
C21 C26 1.396(3)
C21 C22 1.409(3)
C21 B1 1.644(3)
C22 C23 1.389(3)
C22 H22A 0.9500
C23 C24 1.385(3)
C23 H23A 0.9500
C24 C25 1.381(4)
C24 H24A 0.9500
C25 C26 1.399(3)
C25 H25A 0.9500
C26 H26A 0.9500
C31 C36 1.399(3)
C31 C32 1.405(3)
C31 B1 1.647(3)
C32 C33 1.386(4)
C32 H32A 0.9500
C33 C34 1.386(4)
C33 H33A 0.9500
C34 C35 1.382(4)
C34 H34A 0.9500
C35 C36 1.389(4)
C35 H35A 0.9500
C36 H36A 0.9500
C41 C46 1.399(3)
C41 C42 1.405(3)
C41 B1 1.642(3)
C42 C43 1.391(4)
C42 H42A 0.9500
C43 C44 1.385(4)
C43 H43A 0.9500
C44 C45 1.383(4)
C44 H44A 0.9500
C45 C46 1.398(3)
C45 H45A 0.9500
C46 H46A 0.9500
C51 C52 1.398(3)
C51 C56 1.400(3)
C51 B1 1.645(3)
C52 C53 1.392(3)
C52 H52A 0.9500
C53 C54 1.380(4)
C53 H53A 0.9500
C54 C55 1.374(4)
C54 H54A 0.9500
C55 C56 1.396(3)
C55 H55A 0.9500
C56 H56A 0.9500
